data_4331189
loop_
_publ_author_name
'Qi Li'
'Jinzhen Lu'
'John F. Boas'
'Daouda A. K. Traore'
'Matthew C. J. Wilce'
'Fuzhi Huang'
'Lisandra L. Martin'
'Tadaharu Ueda'
'Alan M. Bond'

_publ_contact_author_address
;School of Chemistry
Monash university
Clayton, Vic 3800 Australia
;
_publ_contact_author_email alan.bond@monash.edu,lisa.martin@monash.edu
_publ_contact_author_fax 61399055142
_publ_contact_author_name ' Prof Alan M Bond, A/prof Lisandra L Martin'
_publ_contact_author_phone ' 61399051338'
_publ_section_title
;
 Spontaneous Redox Synthesis of the Charge Transfer Material
 TTF4[SVMo11O40]
;
_journal_name_full 'Inorganic Chemistry'
_journal_page_first 12929
_journal_page_last 12937
_journal_paper_doi 10.1021/ic302045m
_journal_volume 51
_journal_year 2012
_chemical_formula_moiety 'C26 H24 Cl4 Mo11 N0 O42 S17 V'
_chemical_formula_sum 'C26 H24 Cl4 Mo11 N0 O42 S17 V'
_chemical_formula_weight 2801.55
_chemical_name_common TTF4pom3
_chemical_name_systematic
; 
 ? 
;
_space_group_IT_number 15
_symmetry_cell_setting monoclinic
_symmetry_space_group_name_Hall '-C 2yc'
_symmetry_space_group_name_H-M 'C 1 2/c 1'
_atom_sites_solution_hydrogens geom
_atom_sites_solution_primary direct
_atom_sites_solution_secondary difmap
_audit_creation_method SHELXL-97
_cell_angle_alpha 90.00
_cell_angle_beta 97.98(3)
_cell_angle_gamma 90.00
_cell_formula_units_Z 4
_cell_length_a 21.699(4)
_cell_length_b 13.883(3)
_cell_length_c 23.120(5)
_cell_measurement_temperature 293(2)
_cell_measurement_theta_max 25.01
_cell_measurement_theta_min 1.9
_cell_volume 6897(3)
_computing_cell_refinement 'XDS (Kabsch, 1993)'
_computing_data_collection Blu-Ice
_computing_data_reduction 'XDS (Kabsch, 1993)'
_computing_molecular_graphics 'X-Seed (Barbour)'
_computing_publication_material CIFTAB
_computing_structure_refinement 'SHELXL-97 (Sheldrick, 1997)'
_computing_structure_solution 'SHELXS-97 (Sheldrick, 1990)'
_diffrn_ambient_temperature 100(2)
_diffrn_measured_fraction_theta_full 0.992
_diffrn_measured_fraction_theta_max 0.992
_diffrn_measurement_device_type 'ADSC Quantum 210r Detector'
_diffrn_measurement_method 'phi scan'
_diffrn_radiation_source 'fine-focus sealed tube'
_diffrn_radiation_type Synchrotron
_diffrn_radiation_wavelength 0.7292
_diffrn_reflns_av_R_equivalents 0.0358
_diffrn_reflns_av_sigmaI/netI 0.0127
_diffrn_reflns_limit_h_max 25
_diffrn_reflns_limit_h_min -25
_diffrn_reflns_limit_k_max 16
_diffrn_reflns_limit_k_min -16
_diffrn_reflns_limit_l_max 27
_diffrn_reflns_limit_l_min -27
_diffrn_reflns_number 100519
_diffrn_reflns_theta_full 25.01
_diffrn_reflns_theta_max 25.01
_diffrn_reflns_theta_min 1.90
_exptl_absorpt_coefficient_mu 2.821
_exptl_absorpt_correction_type empirical
_exptl_absorpt_process_details XDS
_exptl_crystal_colour 'dark blue'
_exptl_crystal_density_diffrn 2.698
_exptl_crystal_description block
_exptl_crystal_F_000 5364
_exptl_crystal_size_max 0.20
_exptl_crystal_size_mid 0.18
_exptl_crystal_size_min 0.12
_refine_diff_density_max 2.123
_refine_diff_density_min -2.410
_refine_diff_density_rms 0.191
_refine_ls_extinction_expression Fc^*^=kFc[1+0.001xFc^2^\l^3^/sin(2\q)]^-1/4^
_refine_ls_extinction_method none
_refine_ls_goodness_of_fit_ref 1.051
_refine_ls_hydrogen_treatment constr
_refine_ls_matrix_type full
_refine_ls_number_parameters 476
_refine_ls_number_reflns 6032
_refine_ls_number_restraints 504
_refine_ls_restrained_S_all 1.070
_refine_ls_R_factor_all 0.0537
_refine_ls_R_factor_gt 0.0534
_refine_ls_shift/su_max 0.001
_refine_ls_shift/su_mean 0.000
_refine_ls_structure_factor_coef Fsqd
_refine_ls_weighting_details 'calc w=1/[\s^2^(Fo^2^)+(0.0504P)^2^+242.5769P] where P=(Fo^2^+2Fc^2^)/3'
_refine_ls_weighting_scheme calc
_refine_ls_wR_factor_gt 0.1301
_refine_ls_wR_factor_ref 0.1302
_reflns_number_gt 5978
_reflns_number_total 6032
_reflns_threshold_expression >2sigma(I)
_cod_data_source_file ic302045m_si_002.cif
_cod_data_source_block 2
_cod_original_cell_volume 6897(2)
_cod_database_code 4331189

loop_
_symmetry_equiv_pos_as_xyz
'x, y, z'
'-x, y, -z+1/2'
'x+1/2, y+1/2, z'
'-x+1/2, y+1/2, -z+1/2'
'-x, -y, -z'
'x, -y, z-1/2'
'-x+1/2, -y+1/2, -z'
'x+1/2, -y+1/2, z-1/2'

loop_
_atom_site_label
_atom_site_type_symbol
_atom_site_fract_x
_atom_site_fract_y
_atom_site_fract_z
_atom_site_U_iso_or_equiv
_atom_site_adp_type
_atom_site_occupancy
_atom_site_symmetry_multiplicity
_atom_site_calc_flag
_atom_site_refinement_flags
_atom_site_disorder_assembly
_atom_site_disorder_group
Mo1 Mo 0.07948(3) 0.77506(5) 0.48974(3) 0.01930(19) Uani 0.90 1 d P A 1
Mo2 Mo -0.08674(3) 0.77849(5) 0.48417(3) 0.0227(2) Uani 0.80 1 d P . 1
Mo3 Mo 0.06615(3) 0.94395(6) 0.36990(4) 0.0295(2) Uani 0.90 1 d P . 1
Mo5 Mo -0.09860(3) 0.94884(6) 0.36667(4) 0.0325(2) Uani 0.90 1 d P . 1
V1 V 0.07948(3) 0.77506(5) 0.48974(3) 0.01930(19) Uani 0.10 1 d P A 2
V2 V -0.08674(3) 0.77849(5) 0.48417(3) 0.0227(2) Uani 0.20 1 d P . 2
V3 V 0.06615(3) 0.94395(6) 0.36990(4) 0.0295(2) Uani 0.10 1 d P . 2
V5 V -0.09860(3) 0.94884(6) 0.36667(4) 0.0325(2) Uani 0.10 1 d P . 2
Mo4 Mo 0.16576(3) 0.99589(5) 0.50464(3) 0.0257(2) Uani 1 1 d . . .
Mo6 Mo 0.01130(3) 0.83066(5) 0.61861(4) 0.0305(2) Uani 1 1 d . . .
O1 O 0.0510(4) 0.9492(7) 0.4826(4) 0.0169(19) Uani 0.50 1 d PU . .
O1' O -0.0060(4) 1.0131(7) 0.4321(4) 0.0128(18) Uani 0.50 1 d PU . .
O2 O 0.0016(4) 0.9001(7) 0.5101(4) 0.0162(19) Uani 0.50 1 d PU . .
O2' O -0.0605(4) 0.9528(7) 0.4795(4) 0.0146(18) Uani 0.50 1 d PU . .
O3 O 0.0731(3) 0.9226(5) 0.6431(5) 0.084(3) Uani 1 1 d U . .
O4 O 0.0153(2) 0.7522(5) 0.6734(2) 0.0324(13) Uani 1 1 d U . .
O5 O -0.0475(3) 0.9249(5) 0.6396(5) 0.071(3) Uani 1 1 d U . .
O6 O 0.1166(3) 0.6717(5) 0.4855(3) 0.057(2) Uani 1 1 d U . .
O7 O 0.1452(3) 0.8629(5) 0.5121(2) 0.0422(16) Uani 1 1 d U . .
O8 O 0.0745(3) 0.8253(5) 0.4141(2) 0.0414(16) Uani 1 1 d U . .
O9 O 0.2427(3) 0.9924(5) 0.5080(3) 0.0473(17) Uani 1 1 d U . .
O10 O 0.1376(3) 0.9839(5) 0.4251(2) 0.0407(16) Uani 1 1 d U . .
O11 O 0.1002(3) 0.9167(4) 0.3124(2) 0.0324(13) Uani 1 1 d U . .
O12 O -0.0174(3) 0.9137(5) 0.3466(5) 0.072(2) Uani 1 1 d U . .
O13 O -0.0060(3) 0.7389(6) 0.4722(2) 0.0417(16) Uani 1 1 d U . .
O14 O -0.1274(3) 0.6778(5) 0.4775(4) 0.057(2) Uani 1 1 d U . .
O15 O -0.0976(4) 0.8295(5) 0.4076(3) 0.0528(19) Uani 1 1 d U . .
O16 O -0.0560(2) 0.7815(5) 0.5649(2) 0.0365(14) Uani 1 1 d U . .
O17 O 0.0648(3) 0.7767(5) 0.5700(2) 0.0400(15) Uani 1 1 d U . .
O18 O -0.1543(4) 0.9949(5) 0.4148(3) 0.059(2) Uani 1 1 d U . .
O19 O -0.1445(3) 0.9258(4) 0.3050(2) 0.0262(12) Uani 1 1 d U . .
O20 O 0.1473(4) 1.1286(6) 0.5000(3) 0.063(2) Uani 1 1 d U . .
C1 C 0.1561(4) 0.5636(6) 0.8832(3) 0.0314(18) Uani 1 1 d . . .
H1 H 0.1661 0.5506 0.9229 0.038 Uiso 1 1 calc R . .
C2 C 0.1016(4) 0.6027(6) 0.8618(3) 0.0286(17) Uani 1 1 d . . .
H2 H 0.0721 0.6185 0.8858 0.034 Uiso 1 1 calc R . .
C3 C 0.1580(3) 0.5768(5) 0.7740(3) 0.0172(14) Uani 1 1 d . . .
C4 C 0.1748(3) 0.5721(5) 0.7178(3) 0.0195(14) Uani 1 1 d . . .
C5 C 0.2294(4) 0.5377(6) 0.6294(4) 0.0330(19) Uani 1 1 d . . .
H5 H 0.2579 0.5177 0.6053 0.040 Uiso 1 1 calc R . .
C6 C 0.1743(4) 0.5729(7) 0.6075(4) 0.035(2) Uani 1 1 d . . .
H6 H 0.1625 0.5789 0.5674 0.043 Uiso 1 1 calc R . .
C7 C 0.2530(5) 0.7016(7) 0.3831(4) 0.040(2) Uani 1 1 d . . .
H7 H 0.2629 0.6904 0.4230 0.048 Uiso 1 1 calc R . .
C8 C 0.1973(5) 0.7354(6) 0.3606(4) 0.035(2) Uani 1 1 d . . .
H8 H 0.1665 0.7475 0.3838 0.042 Uiso 1 1 calc R . .
C9 C 0.2573(3) 0.7139(5) 0.2747(3) 0.0227(15) Uani 1 1 d . . .
C10 C 0.2735(3) 0.7099(5) 0.2183(3) 0.0213(15) Uani 1 1 d . . .
C11 C 0.3257(4) 0.6763(6) 0.1289(4) 0.0267(17) Uani 1 1 d . . .
H11 H 0.3538 0.6586 0.1039 0.032 Uiso 1 1 calc R . .
C12 C 0.2692(4) 0.7111(6) 0.1083(4) 0.0285(17) Uani 1 1 d . . .
H12 H 0.2563 0.7173 0.0684 0.034 Uiso 1 1 calc R . .
C13 C 0.0261(7) 0.3138(15) 0.6726(8) 0.102(6) Uani 1 1 d . . .
H13A H 0.0342 0.2660 0.7033 0.123 Uiso 1 1 calc R . .
H13B H 0.0229 0.2798 0.6356 0.123 Uiso 1 1 calc R . .
Cl1 Cl -0.0490(3) 0.3684(4) 0.6779(2) 0.128(2) Uani 1 1 d . . .
Cl2 Cl 0.0826(4) 0.3808(6) 0.6766(4) 0.174(3) Uani 1 1 d . . .
S1 S 0.08830(8) 0.62258(13) 0.78761(8) 0.0212(4) Uani 1 1 d . . .
S2 S 0.20746(9) 0.53799(14) 0.83451(8) 0.0254(4) Uani 1 1 d . . .
S3 S 0.24631(9) 0.53012(14) 0.70456(9) 0.0257(4) Uani 1 1 d . . .
S4 S 0.12535(9) 0.60731(16) 0.65694(8) 0.0301(5) Uani 1 1 d . . .
S5 S 0.30580(10) 0.67941(15) 0.33606(10) 0.0335(5) Uani 1 1 d . . .
S6 S 0.18559(9) 0.75534(15) 0.28678(8) 0.0259(4) Uani 1 1 d . . .
S7 S 0.22160(8) 0.74364(15) 0.15841(8) 0.0258(4) Uani 1 1 d . . .
S8 S 0.34399(8) 0.66596(13) 0.20340(9) 0.0254(4) Uani 1 1 d . . .
S9 S 0.0000 1.0000 0.5000 0.0191(5) Uani 1 2 d S . .
O1W O 0.0084(5) 0.5190(9) 0.5465(7) 0.120(4) Uani 1 1 d U . .
H1B H 0.0375 0.4786 0.5301 0.143 Uiso 1 1 d R . .
H1A H 0.0232 0.5307 0.5869 0.143 Uiso 1 1 d R . .

loop_
_atom_site_aniso_label
_atom_site_aniso_U_11
_atom_site_aniso_U_22
_atom_site_aniso_U_33
_atom_site_aniso_U_23
_atom_site_aniso_U_13
_atom_site_aniso_U_12
Mo1 0.0205(3) 0.0201(3) 0.0186(3) 0.0020(3) 0.0073(3) 0.0034(3)
Mo2 0.0235(4) 0.0170(4) 0.0239(4) 0.0024(3) -0.0096(3) -0.0054(3)
Mo3 0.0187(4) 0.0313(4) 0.0414(5) -0.0153(3) 0.0150(3) -0.0025(3)
Mo5 0.0203(4) 0.0309(4) 0.0410(5) -0.0174(3) -0.0140(3) 0.0054(3)
V1 0.0205(3) 0.0201(3) 0.0186(3) 0.0020(3) 0.0073(3) 0.0034(3)
V2 0.0235(4) 0.0170(4) 0.0239(4) 0.0024(3) -0.0096(3) -0.0054(3)
V3 0.0187(4) 0.0313(4) 0.0414(5) -0.0153(3) 0.0150(3) -0.0025(3)
V5 0.0203(4) 0.0309(4) 0.0410(5) -0.0174(3) -0.0140(3) 0.0054(3)
Mo4 0.0141(3) 0.0426(4) 0.0198(3) -0.0045(3) 0.0009(2) 0.0040(3)
Mo6 0.0176(3) 0.0234(4) 0.0505(5) 0.0096(3) 0.0047(3) 0.0001(3)
O1 0.013(4) 0.022(5) 0.016(4) 0.002(4) 0.004(3) 0.002(4)
O1' 0.009(4) 0.021(5) 0.009(4) 0.002(3) 0.003(3) -0.001(3)
O2 0.010(4) 0.020(4) 0.019(4) -0.001(4) 0.002(4) -0.001(4)
O2' 0.010(4) 0.023(5) 0.010(4) 0.001(4) 0.002(3) -0.004(4)
O3 0.018(3) 0.035(4) 0.197(9) -0.037(5) 0.004(4) -0.001(3)
O4 0.019(3) 0.061(4) 0.019(3) 0.007(3) 0.008(2) 0.010(3)
O5 0.015(3) 0.031(3) 0.162(8) -0.029(4) -0.005(4) 0.002(3)
O6 0.053(4) 0.046(4) 0.063(4) -0.026(3) -0.028(4) 0.031(3)
O7 0.054(4) 0.058(4) 0.015(3) 0.000(3) 0.006(3) -0.034(3)
O8 0.050(4) 0.058(4) 0.017(3) -0.002(3) 0.004(2) -0.034(3)
O9 0.016(3) 0.048(4) 0.075(5) 0.027(3) -0.004(3) -0.003(3)
O10 0.053(4) 0.051(4) 0.017(3) 0.003(3) 0.004(3) -0.033(3)
O11 0.049(4) 0.035(3) 0.015(3) 0.000(2) 0.009(2) 0.001(3)
O12 0.022(3) 0.032(4) 0.159(7) -0.018(4) 0.000(4) 0.002(3)
O13 0.023(3) 0.081(5) 0.021(3) 0.013(3) 0.002(2) -0.010(3)
O14 0.038(4) 0.047(4) 0.092(6) -0.037(4) 0.030(4) -0.026(3)
O15 0.083(5) 0.054(4) 0.019(3) -0.005(3) 0.000(3) 0.043(4)
O16 0.013(2) 0.074(4) 0.023(3) 0.011(3) 0.002(2) -0.005(3)
O17 0.019(3) 0.083(5) 0.018(3) 0.011(3) 0.003(2) -0.010(3)
O18 0.107(6) 0.055(4) 0.015(3) 0.003(3) 0.006(3) 0.054(4)
O19 0.030(3) 0.033(3) 0.015(2) -0.001(2) 0.000(2) 0.002(2)
O20 0.108(6) 0.062(5) 0.019(3) 0.002(3) 0.002(3) 0.058(4)
C1 0.043(5) 0.032(4) 0.020(4) 0.001(3) 0.004(3) 0.003(4)
C2 0.036(4) 0.029(4) 0.023(4) 0.001(3) 0.013(3) 0.003(3)
C3 0.018(3) 0.016(3) 0.018(3) 0.001(3) 0.002(3) 0.002(3)
C4 0.019(3) 0.017(3) 0.022(4) -0.002(3) 0.004(3) 0.002(3)
C5 0.048(5) 0.029(4) 0.026(4) -0.005(3) 0.021(4) 0.000(4)
C6 0.050(5) 0.040(5) 0.018(4) -0.002(3) 0.009(4) -0.003(4)
C7 0.062(6) 0.031(5) 0.025(4) 0.007(4) -0.004(4) -0.010(4)
C8 0.051(5) 0.031(4) 0.025(4) 0.003(3) 0.012(4) -0.002(4)
C9 0.017(3) 0.019(4) 0.032(4) 0.000(3) 0.001(3) 0.002(3)
C10 0.014(3) 0.018(3) 0.031(4) -0.005(3) 0.000(3) 0.004(3)
C11 0.023(4) 0.026(4) 0.033(4) -0.007(3) 0.014(3) -0.003(3)
C12 0.023(4) 0.034(4) 0.029(4) -0.005(3) 0.007(3) -0.002(3)
C13 0.079(10) 0.132(15) 0.086(11) -0.056(11) -0.019(9) 0.026(11)
Cl1 0.199(6) 0.086(3) 0.090(3) -0.005(2) -0.005(3) -0.031(4)
Cl2 0.165(7) 0.129(5) 0.219(8) -0.016(5) 0.002(6) 0.008(5)
S1 0.0176(8) 0.0250(9) 0.0216(9) -0.0017(7) 0.0053(7) 0.0027(7)
S2 0.0264(10) 0.0265(10) 0.0219(9) 0.0038(7) -0.0014(7) 0.0073(8)
S3 0.0255(10) 0.0240(9) 0.0296(10) 0.0017(8) 0.0115(8) 0.0081(8)
S4 0.0287(10) 0.0401(12) 0.0203(9) -0.0021(8) -0.0012(8) 0.0062(9)
S5 0.0293(10) 0.0280(10) 0.0391(12) 0.0097(9) -0.0102(9) 0.0020(8)
S6 0.0222(9) 0.0337(10) 0.0228(9) 0.0015(8) 0.0063(7) 0.0059(8)
S7 0.0162(9) 0.0344(10) 0.0260(10) -0.0030(8) 0.0004(7) 0.0064(8)
S8 0.0147(8) 0.0199(9) 0.0419(11) -0.0013(8) 0.0053(8) 0.0027(7)
S9 0.0118(11) 0.0209(12) 0.0238(13) -0.0031(10) -0.0003(9) 0.0003(9)
O1W 0.046(5) 0.104(8) 0.214(12) 0.049(9) 0.039(7) 0.015(5)

loop_
_atom_type_symbol
_atom_type_description
_atom_type_scat_dispersion_real
_atom_type_scat_dispersion_imag
_atom_type_scat_source
C C 0.0033 0.0016 'International Tables Vol C Tables 4.2.6.8 and 6.1.1.4'
H H 0.0000 0.0000 'International Tables Vol C Tables 4.2.6.8 and 6.1.1.4'
N N 0.0061 0.0033 'International Tables Vol C Tables 4.2.6.8 and 6.1.1.4'
O O 0.0106 0.0060 'International Tables Vol C Tables 4.2.6.8 and 6.1.1.4'
Mo Mo -1.6832 0.6857 'International Tables Vol C Tables 4.2.6.8 and 6.1.1.4'
S S 0.1246 0.1234 'International Tables Vol C Tables 4.2.6.8 and 6.1.1.4'
V V 0.3005 0.5294 'International Tables Vol C Tables 4.2.6.8 and 6.1.1.4'
Cl Cl 0.1484 0.1585 'International Tables Vol C Tables 4.2.6.8 and 6.1.1.4'

loop_
_geom_angle_atom_site_label_1
_geom_angle_atom_site_label_2
_geom_angle_atom_site_label_3
_geom_angle
_geom_angle_site_symmetry_1
_geom_angle_site_symmetry_3
O6 Mo1 O8 103.5(4) . .
O6 Mo1 O7 102.7(4) . .
O8 Mo1 O7 87.6(2) . .
O6 Mo1 O13 103.0(4) . .
O8 Mo1 O13 88.4(3) . .
O7 Mo1 O13 154.1(3) . .
O6 Mo1 O17 102.4(4) . .
O8 Mo1 O17 154.2(3) . .
O7 Mo1 O17 87.0(3) . .
O13 Mo1 O17 85.6(2) . .
O6 Mo1 O1 162.6(4) . .
O8 Mo1 O1 66.1(3) . .
O7 Mo1 O1 64.2(3) . .
O13 Mo1 O1 90.9(3) . .
O17 Mo1 O1 88.8(3) . .
O6 Mo1 O2 162.9(4) . .
O8 Mo1 O2 88.0(3) . .
O7 Mo1 O2 90.2(3) . .
O13 Mo1 O2 64.1(3) . .
O17 Mo1 O2 66.8(3) . .
O1 Mo1 O2 34.5(3) . .
O14 Mo2 O15 103.5(4) . .
O14 Mo2 O13 103.5(3) . .
O15 Mo2 O13 88.2(3) . .
O14 Mo2 O16 102.9(4) . .
O15 Mo2 O16 153.6(3) . .
O13 Mo2 O16 86.8(2) . .
O14 Mo2 O20 102.5(4) . 5_576
O15 Mo2 O20 85.8(3) . 5_576
O13 Mo2 O20 153.9(4) . 5_576
O16 Mo2 O20 87.3(3) . 5_576
O14 Mo2 O2' 160.4(4) . .
O15 Mo2 O2' 66.1(3) . .
O13 Mo2 O2' 93.1(3) . .
O16 Mo2 O2' 88.3(3) . .
O20 Mo2 O2' 61.4(4) 5_576 .
O11 Mo3 O12 104.0(4) . .
O11 Mo3 O5 104.0(4) . 5_576
O12 Mo3 O5 90.0(3) . 5_576
O11 Mo3 O8 102.2(3) . .
O12 Mo3 O8 88.7(3) . .
O5 Mo3 O8 153.3(4) 5_576 .
O11 Mo3 O10 100.8(3) . .
O12 Mo3 O10 155.0(4) . .
O5 Mo3 O10 86.5(3) 5_576 .
O8 Mo3 O10 83.6(3) . .
O11 Mo3 O1' 161.9(3) . .
O12 Mo3 O1' 65.5(4) . .
O5 Mo3 O1' 62.9(4) 5_576 .
O8 Mo3 O1' 92.5(3) . .
O10 Mo3 O1' 91.1(3) . .
O19 Mo5 O18 102.6(3) . .
O19 Mo5 O3 103.4(4) . 5_576
O18 Mo5 O3 88.4(4) . 5_576
O19 Mo5 O15 102.9(3) . .
O18 Mo5 O15 88.0(3) . .
O3 Mo5 O15 153.6(4) 5_576 .
O19 Mo5 O12 101.7(4) . .
O18 Mo5 O12 155.7(4) . .
O3 Mo5 O12 85.3(3) 5_576 .
O15 Mo5 O12 87.3(3) . .
O19 Mo5 O1' 157.9(3) . .
O18 Mo5 O1' 92.8(3) . .
O3 Mo5 O1' 60.8(4) 5_576 .
O15 Mo5 O1' 93.3(3) . .
O12 Mo5 O1' 63.7(3) . .
O9 Mo4 O10 103.5(3) . .
O9 Mo4 O20 103.6(4) . .
O10 Mo4 O20 89.6(3) . .
O9 Mo4 O7 102.3(3) . .
O10 Mo4 O7 87.4(3) . .
O20 Mo4 O7 153.9(4) . .
O9 Mo4 O18 102.8(4) . 5_576
O10 Mo4 O18 153.7(3) . 5_576
O20 Mo4 O18 86.3(3) . 5_576
O7 Mo4 O18 85.0(3) . 5_576
O9 Mo4 O2' 161.2(4) . 5_576
O10 Mo4 O2' 89.4(3) . 5_576
O20 Mo4 O2' 62.1(4) . 5_576
O7 Mo4 O2' 91.9(3) . 5_576
O18 Mo4 O2' 65.7(3) 5_576 5_576
O4 Mo6 O17 102.9(3) . .
O4 Mo6 O3 104.8(4) . .
O17 Mo6 O3 88.7(3) . .
O4 Mo6 O16 102.5(3) . .
O17 Mo6 O16 87.1(3) . .
O3 Mo6 O16 152.6(4) . .
O4 Mo6 O5 102.6(4) . .
O17 Mo6 O5 154.4(4) . .
O3 Mo6 O5 86.2(3) . .
O16 Mo6 O5 86.1(3) . .
O4 Mo6 O1' 159.0(3) . 5_576
O17 Mo6 O1' 93.3(3) . 5_576
O3 Mo6 O1' 61.9(4) . 5_576
O16 Mo6 O1' 91.4(3) . 5_576
O5 Mo6 O1' 62.3(4) . 5_576
S9 O1 O2 57.9(5) . .
S9 O1 O2' 58.2(5) . 5_576
O2 O1 O2' 101.5(7) . 5_576
S9 O1 O1' 56.5(4) . .
O2 O1 O1' 91.9(6) . .
O2' O1 O1' 87.8(6) 5_576 .
S9 O1 Mo1 131.3(5) . .
O2 O1 Mo1 73.4(5) . .
O2' O1 Mo1 140.2(6) 5_576 .
O1' O1 Mo1 131.2(6) . .
S9 O1' O2 48.9(4) . 5_576
S9 O1' O1 48.9(4) . .
O2 O1' O1 83.6(6) 5_576 .
S9 O1' Mo6 124.9(5) . 5_576
O2 O1' Mo6 75.9(4) 5_576 5_576
O1 O1' Mo6 136.2(5) . 5_576
S9 O1' Mo3 124.6(5) . .
O2 O1' Mo3 136.5(5) 5_576 .
O1 O1' Mo3 75.7(4) . .
Mo6 O1' Mo3 93.2(3) 5_576 .
S9 O1' Mo5 120.8(4) . .
O2 O1' Mo5 130.2(5) 5_576 .
O1 O1' Mo5 129.3(5) . .
Mo6 O1' Mo5 92.6(3) 5_576 .
Mo3 O1' Mo5 91.7(3) . .
S9 O2 O1 58.6(5) . .
S9 O2 O2' 58.6(5) . .
O1 O2 O2' 102.3(7) . .
S9 O2 O1' 57.2(4) . 5_576
O1 O2 O1' 92.5(7) . 5_576
O2' O2 O1' 88.7(6) . 5_576
S9 O2 Mo1 130.7(5) . .
O1 O2 Mo1 72.1(5) . .
O2' O2 Mo1 140.9(6) . .
O1' O2 Mo1 129.6(5) 5_576 .
S9 O2' O2 53.9(5) . .
S9 O2' O1 54.2(5) . 5_576
O2 O2' O1 96.2(7) . 5_576
S9 O2' Mo4 128.4(5) . 5_576
O2 O2' Mo4 143.3(6) . 5_576
O1 O2' Mo4 74.2(5) 5_576 5_576
S9 O2' Mo2 127.7(5) . .
O2 O2' Mo2 73.9(5) . .
O1 O2' Mo2 143.8(6) 5_576 .
Mo4 O2' Mo2 93.0(3) 5_576 .
Mo6 O3 V5 144.4(6) . 5_576
Mo6 O3 Mo5 144.4(6) . 5_576
V5 O3 Mo5 0.00(6) 5_576 5_576
V3 O5 Mo3 0.00(7) 5_576 5_576
V3 O5 Mo6 140.2(5) 5_576 .
Mo3 O5 Mo6 140.2(5) 5_576 .
Mo1 O7 Mo4 140.6(4) . .
Mo1 O8 Mo3 143.1(4) . .
Mo4 O10 Mo3 142.6(3) . .
Mo3 O12 Mo5 138.7(5) . .
Mo2 O13 Mo1 141.6(4) . .
Mo2 O15 Mo5 141.4(4) . .
Mo2 O16 Mo6 141.5(3) . .
Mo6 O17 Mo1 141.2(4) . .
Mo5 O18 Mo4 141.6(4) . 5_576
Mo4 O20 V2 142.6(6) . 5_576
Mo4 O20 Mo2 142.6(6) . 5_576
V2 O20 Mo2 0.00(5) 5_576 5_576
C2 C1 S2 117.5(6) . .
C2 C1 H1 121.3 . .
S2 C1 H1 121.3 . .
C1 C2 S1 116.9(6) . .
C1 C2 H2 121.5 . .
S1 C2 H2 121.5 . .
C4 C3 S1 122.7(5) . .
C4 C3 S2 121.6(5) . .
S1 C3 S2 115.7(4) . .
C3 C4 S4 122.2(5) . .
C3 C4 S3 122.6(6) . .
S4 C4 S3 115.2(4) . .
C6 C5 S3 117.5(6) . .
C6 C5 H5 121.3 . .
S3 C5 H5 121.3 . .
C5 C6 S4 116.9(6) . .
C5 C6 H6 121.6 . .
S4 C6 H6 121.6 . .
C8 C7 S5 117.7(7) . .
C8 C7 H7 121.2 . .
S5 C7 H7 121.2 . .
C7 C8 S6 116.6(7) . .
C7 C8 H8 121.7 . .
S6 C8 H8 121.7 . .
C10 C9 S5 123.8(6) . .
C10 C9 S6 121.1(6) . .
S5 C9 S6 115.2(5) . .
C9 C10 S7 121.1(5) . .
C9 C10 S8 123.0(6) . .
S7 C10 S8 115.8(4) . .
C12 C11 S8 117.3(6) . .
C12 C11 H11 121.3 . .
S8 C11 H11 121.3 . .
C11 C12 S7 117.4(6) . .
C11 C12 H12 121.3 . .
S7 C12 H12 121.3 . .
Cl2 C13 Cl1 117.4(12) . .
Cl2 C13 H13A 107.9 . .
Cl1 C13 H13A 107.9 . .
Cl2 C13 H13B 107.9 . .
Cl1 C13 H13B 107.9 . .
H13A C13 H13B 107.2 . .
C3 S1 C2 95.3(4) . .
C3 S2 C1 94.5(4) . .
C4 S3 C5 95.0(4) . .
C4 S4 C6 95.2(4) . .
C7 S5 C9 95.0(4) . .
C8 S6 C9 95.4(4) . .
C12 S7 C10 94.8(4) . .
C11 S8 C10 94.7(4) . .
O2 S9 O2 180.0(7) . 5_576
O2 S9 O1 63.5(5) . .
O2 S9 O1 116.5(5) 5_576 .
O2 S9 O1 116.5(5) . 5_576
O2 S9 O1 63.5(5) 5_576 5_576
O1 S9 O1 180.0(7) . 5_576
O2 S9 O2' 67.6(5) . .
O2 S9 O2' 112.4(5) 5_576 .
O1 S9 O2' 112.4(5) . .
O1 S9 O2' 67.6(5) 5_576 .
O2 S9 O2' 112.4(5) . 5_576
O2 S9 O2' 67.6(5) 5_576 5_576
O1 S9 O2' 67.6(5) . 5_576
O1 S9 O2' 112.4(5) 5_576 5_576
O2' S9 O2' 180.0(7) . 5_576
O2 S9 O1' 73.8(5) . 5_576
O2 S9 O1' 106.2(5) 5_576 5_576
O1 S9 O1' 105.5(5) . 5_576
O1 S9 O1' 74.5(5) 5_576 5_576
O2' S9 O1' 102.4(5) . 5_576
O2' S9 O1' 77.6(5) 5_576 5_576
O2 S9 O1' 106.2(5) . .
O2 S9 O1' 73.8(5) 5_576 .
O1 S9 O1' 74.5(5) . .
O1 S9 O1' 105.5(5) 5_576 .
O2' S9 O1' 77.6(5) . .
O2' S9 O1' 102.4(5) 5_576 .
O1' S9 O1' 180.000(1) 5_576 .
H1B O1W H1A 109.5 . .

loop_
_geom_bond_atom_site_label_1
_geom_bond_atom_site_label_2
_geom_bond_distance
_geom_bond_site_symmetry_2
Mo1 O6 1.655(6) .
Mo1 O8 1.872(6) .
Mo1 O7 1.893(6) .
Mo1 O13 1.911(6) .
Mo1 O17 1.925(5) .
Mo1 O1 2.495(10) .
Mo1 O2 2.513(9) .
Mo2 O14 1.648(6) .
Mo2 O15 1.891(6) .
Mo2 O13 1.892(6) .
Mo2 O16 1.893(6) .
Mo2 O20 1.912(7) 5_576
Mo2 O2' 2.492(10) .
Mo3 O11 1.653(5) .
Mo3 O12 1.866(7) .
Mo3 O5 1.871(7) 5_576
Mo3 O8 1.933(7) .
Mo3 O10 1.947(6) .
Mo3 O1' 2.464(9) .
Mo5 O19 1.653(5) .
Mo5 O18 1.865(7) .
Mo5 O3 1.891(8) 5_576
Mo5 O15 1.907(7) .
Mo5 O12 1.945(7) .
Mo5 O1' 2.505(9) .
Mo4 O9 1.661(6) .
Mo4 O10 1.863(6) .
Mo4 O20 1.886(7) .
Mo4 O7 1.913(7) .
Mo4 O18 1.918(6) 5_576
Mo4 O2' 2.468(9) 5_576
Mo6 O4 1.664(6) .
Mo6 O17 1.881(6) .
Mo6 O3 1.881(7) .
Mo6 O16 1.907(6) .
Mo6 O5 1.936(7) .
Mo6 O1' 2.461(9) 5_576
O1 S9 1.416(9) .
O1 O2 1.485(13) .
O1 O2' 1.615(13) 5_576
O1 O1' 1.811(13) .
O1' S9 1.567(8) .
O1' O2 1.791(13) 5_576
O1' Mo6 2.461(9) 5_576
O2 S9 1.406(10) .
O2 O2' 1.608(13) .
O2 O1' 1.791(13) 5_576
O2' S9 1.485(9) .
O2' O1 1.615(13) 5_576
O2' Mo4 2.468(9) 5_576
O3 V5 1.891(8) 5_576
O3 Mo5 1.891(8) 5_576
O5 V3 1.871(7) 5_576
O5 Mo3 1.871(7) 5_576
O18 Mo4 1.918(6) 5_576
O20 V2 1.912(7) 5_576
O20 Mo2 1.912(7) 5_576
C1 C2 1.332(12) .
C1 S2 1.728(9) .
C1 H1 0.9300 .
C2 S1 1.722(8) .
C2 H2 0.9300 .
C3 C4 1.400(10) .
C3 S1 1.709(7) .
C3 S2 1.726(7) .
C4 S4 1.718(7) .
C4 S3 1.724(7) .
C5 C6 1.325(13) .
C5 S3 1.728(9) .
C5 H5 0.9300 .
C6 S4 1.733(9) .
C6 H6 0.9300 .
C7 C8 1.333(14) .
C7 S5 1.713(11) .
C7 H7 0.9300 .
C8 S6 1.712(8) .
C8 H8 0.9300 .
C9 C10 1.399(11) .
C9 S5 1.713(8) .
C9 S6 1.718(7) .
C10 S7 1.724(7) .
C10 S8 1.724(7) .
C11 C12 1.343(12) .
C11 S8 1.718(8) .
C11 H11 0.9300 .
C12 S7 1.716(8) .
C12 H12 0.9300 .
C13 Cl2 1.531(19) .
C13 Cl1 1.817(16) .
C13 H13A 0.9700 .
C13 H13B 0.9700 .
S9 O2 1.406(10) 5_576
S9 O1 1.416(9) 5_576
S9 O2' 1.485(9) 5_576
S9 O1' 1.567(8) 5_576
O1W H1B 0.9599 .
O1W H1A 0.9599 .
